data_4502048
loop_
_publ_author_name
'Callejo, Lorena M.'
'de la Pinta, Noelia'
'Madariaga, Gotzon'
'Fidalgo, Luz'
'Lezama, Luis'
'Cort\'es, Roberto'

_publ_section_title
;
 Structural, Spectroscopic, and Magnetic Characterization of the
 Coordination Polymers [MII(NCS)2(bpe)2]&#x00B7;3H2O&#x00B7;2C2H6SO [M =
 Co, Ni; bpe = 1,2-Bis(4-pyridyl)ethylene]. Two Interpenetrated Porous
 Networks
;
_journal_issue 11
_journal_name_full 'Crystal Growth &amp; Design'
_journal_page_first 4874
_journal_paper_doi 10.1021/cg100919a
_journal_volume 10
_journal_year 2010
_chemical_formula_moiety 'C26 H20 Co N6 S2, 4(C O0.50 S0.50), 3(O)'
_chemical_formula_sum 'C30 H20 Co N6 O5 S4'
_chemical_formula_weight 731.69
_chemical_name_systematic
; 
 ? 
;
_space_group_IT_number 130
_symmetry_cell_setting tetragonal
_symmetry_space_group_name_Hall '-P 4a 2ac'
_symmetry_space_group_name_H-M 'P 4/n c c :2'
_atom_sites_solution_hydrogens geom
_atom_sites_solution_primary direct
_atom_sites_solution_secondary difmap
_audit_creation_method SHELXL-97
_cell_angle_alpha 90.000
_cell_angle_beta 90.000
_cell_angle_gamma 90.000
_cell_formula_units_Z 4
_cell_length_a 15.896(2)
_cell_length_b 15.896(2)
_cell_length_c 15.505(3)
_cell_measurement_reflns_used 4220
_cell_measurement_temperature 293(2)
_cell_measurement_theta_max 24.90
_cell_measurement_theta_min 2.92
_cell_volume 3917.8(10)
_computing_structure_refinement 'SHELXL-97 (Sheldrick, 1997)'
_computing_structure_solution 'SHELXS-97 (Sheldrick, 1990)'
_diffrn_ambient_temperature 293(2)
_diffrn_measured_fraction_theta_full 0.945
_diffrn_measured_fraction_theta_max 0.945
_diffrn_radiation_monochromator graphite
_diffrn_radiation_source 'fine-focus sealed tube'
_diffrn_radiation_type MoK\a
_diffrn_radiation_wavelength 0.71069
_diffrn_reflns_av_R_equivalents 0.0790
_diffrn_reflns_av_sigmaI/netI 0.0665
_diffrn_reflns_limit_h_max 17
_diffrn_reflns_limit_h_min -17
_diffrn_reflns_limit_k_max 18
_diffrn_reflns_limit_k_min -18
_diffrn_reflns_limit_l_max 17
_diffrn_reflns_limit_l_min -15
_diffrn_reflns_number 17537
_diffrn_reflns_theta_full 24.90
_diffrn_reflns_theta_max 24.90
_diffrn_reflns_theta_min 2.92
_exptl_absorpt_coefficient_mu 0.692
_exptl_absorpt_correction_type none
_exptl_crystal_colour orange
_exptl_crystal_density_diffrn 1.240
_exptl_crystal_density_meas 1.280
_exptl_crystal_density_method flotation
_exptl_crystal_description prism
_exptl_crystal_F_000 1492
_exptl_crystal_size_max 0.34
_exptl_crystal_size_mid 0.11
_exptl_crystal_size_min 0.07
_refine_diff_density_max 0.363
_refine_diff_density_min -0.237
_refine_diff_density_rms 0.068
_refine_ls_extinction_method none
_refine_ls_goodness_of_fit_ref 1.003
_refine_ls_hydrogen_treatment constr
_refine_ls_matrix_type full
_refine_ls_number_parameters 134
_refine_ls_number_reflns 1622
_refine_ls_number_restraints 7
_refine_ls_restrained_S_all 1.002
_refine_ls_R_factor_all 0.1048
_refine_ls_R_factor_gt 0.0513
_refine_ls_shift/su_max 0.001
_refine_ls_shift/su_mean 0.000
_refine_ls_structure_factor_coef Fsqd
_refine_ls_weighting_details 'calc w=1/[\s^2^(Fo^2^)+(0.0979P)^2^+0.0000P] where P=(Fo^2^+2Fc^2^)/3'
_refine_ls_weighting_scheme calc
_refine_ls_wR_factor_gt 0.1440
_refine_ls_wR_factor_ref 0.1720
_reflns_number_gt 834
_reflns_number_total 1622
_reflns_threshold_expression >2sigma(I)
_cod_data_source_file cg100919a_si_002.cif
_cod_data_source_block 298co-70mm
_cod_original_sg_symbol_H-M 'P 4/n c c'
_cod_database_code 4502048

loop_
_symmetry_equiv_pos_as_xyz
'x, y, z'
'-x+1/2, -y+1/2, z'
'x+1/2, -y, -z+1/2'
'-x, y+1/2, -z+1/2'
'-y, -x, -z+1/2'
'y+1/2, x+1/2, -z+1/2'
'y, -x+1/2, z'
'-y+1/2, x, z'
'-x, -y, -z'
'x-1/2, y-1/2, -z'
'-x-1/2, y, z-1/2'
'x, -y-1/2, z-1/2'
'y, x, z-1/2'
'-y-1/2, -x-1/2, z-1/2'
'-y, x-1/2, -z'
'y-1/2, -x, -z'

loop_
_atom_site_label
_atom_site_type_symbol
_atom_site_fract_x
_atom_site_fract_y
_atom_site_fract_z
_atom_site_U_iso_or_equiv
_atom_site_adp_type
_atom_site_occupancy
_atom_site_symmetry_multiplicity
_atom_site_calc_flag
_atom_site_refinement_flags
Co1 Co 0.7500 0.2500 0.2500 0.0404(4) Uani 1 4 d SU
N1 N 0.8206(2) 0.1804(2) 0.34794(19) 0.0475(9) Uani 1 1 d .
C1 C 0.7840(3) 0.1332(3) 0.4070(3) 0.0614(12) Uani 1 1 d .
H1 H 0.7258 0.1363 0.4129 0.092 Uiso 1 1 calc R
C2 C 0.8276(3) 0.0794(3) 0.4602(3) 0.0667(14) Uani 1 1 d .
H2 H 0.7990 0.0477 0.5012 0.100 Uiso 1 1 calc R
C3 C 0.9134(3) 0.0726(3) 0.4529(3) 0.0594(12) Uani 1 1 d .
C4 C 0.9536(3) 0.1245(3) 0.3924(3) 0.0602(12) Uani 1 1 d .
H4 H 1.0118 0.1240 0.3862 0.090 Uiso 1 1 calc R
C5 C 0.9042(3) 0.1762(3) 0.3425(3) 0.0571(12) Uani 1 1 d .
H5 H 0.9309 0.2106 0.3024 0.086 Uiso 1 1 calc R
C6 C 0.9606(3) 0.0110(3) 0.5058(3) 0.0691(14) Uani 1 1 d .
H6 H 0.9319 -0.0143 0.5512 0.104 Uiso 1 1 calc R
N2 N 0.6577(3) 0.1577(3) 0.2500 0.0543(12) Uani 1 2 d SU
C7 C 0.6076(3) 0.1076(3) 0.2500 0.078(2) Uani 1 2 d S
S1 S 0.5567(5) 0.0171(5) 0.2536(11) 0.158(5) Uani 0.50 1 d P
O1W O 1.2024(13) 0.1226(12) 0.390(2) 0.489(18) Uani 0.75 1 d P
S2 S 0.886(2) -0.148(3) 0.365(4) 1.15(8) Uani 0.50 1 d PD
C21 C 0.800(4) -0.0994(14) 0.3112(19) 0.33(2) Uani 0.50 1 d PD
C22 C 0.885(5) -0.244(5) 0.307(7) 1.3(2) Uani 0.50 1 d PD
O2 O 0.852(3) -0.170(3) 0.454(4) 0.97(10) Uani 0.50 1 d PD

loop_
_atom_site_aniso_label
_atom_site_aniso_U_11
_atom_site_aniso_U_22
_atom_site_aniso_U_33
_atom_site_aniso_U_23
_atom_site_aniso_U_13
_atom_site_aniso_U_12
Co1 0.0419(5) 0.0419(5) 0.0376(6) 0.000 0.000 0.0199(5)
N1 0.045(2) 0.054(2) 0.0427(18) 0.0038(16) -0.0027(16) 0.0201(17)
C1 0.060(3) 0.074(3) 0.050(3) 0.013(2) 0.010(2) 0.027(3)
C2 0.065(3) 0.081(3) 0.054(3) 0.016(2) 0.004(2) 0.028(3)
C3 0.066(3) 0.066(3) 0.046(2) 0.004(2) -0.010(2) 0.030(2)
C4 0.058(3) 0.057(3) 0.066(3) 0.015(2) -0.006(2) 0.015(2)
C5 0.054(3) 0.054(3) 0.063(3) 0.013(2) -0.002(2) 0.013(2)
C6 0.078(3) 0.079(3) 0.051(2) 0.017(2) -0.008(3) 0.037(3)
N2 0.0514(14) 0.0514(14) 0.060(3) -0.0046(16) 0.0046(16) 0.0119(15)
C7 0.094(3) 0.094(3) 0.044(3) -0.005(3) 0.005(3) -0.033(5)
S1 0.227(11) 0.131(5) 0.117(3) -0.011(6) 0.019(10) -0.114(8)
O1W 0.36(3) 0.267(17) 0.84(5) 0.12(3) 0.23(3) 0.004(18)
S2 0.56(5) 1.07(15) 1.83(13) -0.78(14) -0.06(9) -0.19(6)
C21 0.58(8) 0.19(2) 0.24(3) -0.01(2) 0.04(4) -0.13(4)
C22 1.1(3) 1.0(3) 1.8(4) -0.6(2) -0.7(2) 1.0(3)
O2 0.48(7) 0.44(6) 2.0(3) 0.06(15) -0.06(14) -0.36(6)

loop_
_atom_type_symbol
_atom_type_description
_atom_type_scat_dispersion_real
_atom_type_scat_dispersion_imag
_atom_type_scat_source
C C 0.0033 0.0016 'International Tables Vol C Tables 4.2.6.8 and 6.1.1.4'
N N 0.0061 0.0033 'International Tables Vol C Tables 4.2.6.8 and 6.1.1.4'
O O 0.0106 0.0060 'International Tables Vol C Tables 4.2.6.8 and 6.1.1.4'
S S 0.1246 0.1234 'International Tables Vol C Tables 4.2.6.8 and 6.1.1.4'
Co Co 0.3494 0.9721 'International Tables Vol C Tables 4.2.6.8 and 6.1.1.4'
H H 0.0000 0.0000 'International Tables Vol C Tables 4.2.6.8 and 6.1.1.4'

loop_
_geom_angle_atom_site_label_1
_geom_angle_atom_site_label_2
_geom_angle_atom_site_label_3
_geom_angle
_geom_angle_site_symmetry_1
_geom_angle_site_symmetry_3
N2 Co1 N2 180.0 . 2_655
N2 Co1 N1 89.69(9) . 2_655
N2 Co1 N1 90.31(9) 2_655 2_655
N2 Co1 N1 90.31(9) . .
N2 Co1 N1 89.69(9) 2_655 .
N1 Co1 N1 92.10(16) 2_655 .
N2 Co1 N1 89.69(9) . 5_665
N2 Co1 N1 90.31(9) 2_655 5_665
N1 Co1 N1 179.39(18) 2_655 5_665
N1 Co1 N1 87.90(16) . 5_665
N2 Co1 N1 90.31(9) . 6_545
N2 Co1 N1 89.69(9) 2_655 6_545
N1 Co1 N1 87.90(16) 2_655 6_545
N1 Co1 N1 179.39(18) . 6_545
N1 Co1 N1 92.10(16) 5_665 6_545
C1 N1 C5 117.1(3) . .
C1 N1 Co1 122.9(3) . .
C5 N1 Co1 119.5(3) . .
N1 C1 C2 123.2(4) . .
N1 C1 H1 118.4 . .
C2 C1 H1 118.4 . .
C3 C2 C1 120.1(4) . .
C3 C2 H2 120.0 . .
C1 C2 H2 120.0 . .
C2 C3 C4 117.4(4) . .
C2 C3 C6 120.6(4) . .
C4 C3 C6 121.9(4) . .
C5 C4 C3 117.9(4) . .
C5 C4 H4 121.1 . .
C3 C4 H4 121.1 . .
N1 C5 C4 124.3(4) . .
N1 C5 H5 117.8 . .
C4 C5 H5 117.8 . .
C6 C6 C3 125.6(6) 9_756 .
C6 C6 H6 117.2 9_756 .
C3 C6 H6 117.2 . .
C7 N2 Co1 180.0(5) . .
N2 C7 S1 164.3(3) . .
O2 S2 C22 105.03(7) . .
O2 S2 C21 105.04(7) . .
C22 S2 C21 97.60(6) . .
C22 C21 S2 131(9) 8_545 .
C21 C22 S2 142(6) 7_655 .

loop_
_geom_bond_atom_site_label_1
_geom_bond_atom_site_label_2
_geom_bond_distance
_geom_bond_site_symmetry_2
Co1 N2 2.075(6) .
Co1 N1 2.188(3) 2_655
N1 C1 1.320(5) .
N1 C5 1.334(5) .
C1 C2 1.375(5) .
C1 H1 0.9300 .
C2 C3 1.373(5) .
C2 H2 0.9300 .
C3 C4 1.404(6) .
C3 C6 1.481(6) .
C4 C5 1.375(5) .
C4 H4 0.9300 .
C5 H5 0.9300 .
C6 C6 1.314(9) 9_756
C6 H6 0.9300 .
N2 C7 1.126(7) .
C7 S1 1.652(8) .
S2 O2 1.5260(6) .
S2 C22 1.7729(6) .
S2 C21 1.7729(6) .
C21 C22 0.92(4) 8_545
C22 C21 0.92(4) 7_655

loop_
_geom_torsion_atom_site_label_1
_geom_torsion_atom_site_label_2
_geom_torsion_atom_site_label_3
_geom_torsion_atom_site_label_4
_geom_torsion
_geom_torsion_site_symmetry_1
_geom_torsion_site_symmetry_4
N2 Co1 N1 C1 -31.3(3) . .
N2 Co1 N1 C1 148.7(3) 2_655 .
N1 Co1 N1 C1 58.4(3) 2_655 .
N1 Co1 N1 C1 -121.0(3) 5_665 .
N2 Co1 N1 C5 140.0(3) . .
N2 Co1 N1 C5 -40.0(3) 2_655 .
N1 Co1 N1 C5 -130.3(3) 2_655 .
N1 Co1 N1 C5 50.3(3) 5_665 .
C5 N1 C1 C2 -1.8(6) . .
Co1 N1 C1 C2 169.8(3) . .
N1 C1 C2 C3 -0.5(7) . .
C1 C2 C3 C4 2.6(7) . .
C1 C2 C3 C6 -176.0(4) . .
C2 C3 C4 C5 -2.4(6) . .
C6 C3 C4 C5 176.2(4) . .
C1 N1 C5 C4 2.0(6) . .
Co1 N1 C5 C4 -169.9(3) . .
C3 C4 C5 N1 0.1(6) . .
C2 C3 C6 C6 167.8(6) . 9_756
C4 C3 C6 C6 -10.7(9) . 9_756
N2 C7 S1 S1 180.003(2) . 6_545
O2 S2 C21 C22 -47(6) . 8_545
C22 S2 C21 C22 61(6) . 8_545
O2 S2 C22 C21 -48(17) . 7_655
C21 S2 C22 C21 -156(17) . 7_655
